data_2013855
loop_
_publ_author_name
'Glidewell, Christopher'
'Low, John N.'
'Skakle, Janet M. S.'
'Wardell, James L.'

_publ_section_title
;
 Hydrogen-bonded chains of rings in 3-iodobenzaldehyde
 2,4-dinitrophenylhydrazone and 4-iodobenzaldehyde
 2,4-dinitrophenylhydrazone, and a three-dimensional framework in
 4-iodobenzaldehyde 4-nitrophenylhydrazone generated by the combination
 of N---H&#x00B7;&#x00B7;&#x00B7;O and C---H&#x00B7;&#x00B7;&#x00B7;O
 hydrogen bonds with iodo--nitro interactions
;
_journal_issue 1
_journal_name_full 'Acta Crystallographica Section C'
_journal_page_first o19
_journal_page_last o23
_journal_paper_doi 10.1107/S0108270103025745
_journal_volume 60
_journal_year 2004
_chemical_formula_iupac 'C13 H9 I N4 O4'
_chemical_formula_moiety 'C13 H9 I N4 O4'
_chemical_formula_sum 'C13 H9 I N4 O4'
_chemical_formula_weight 412.14
_chemical_name_systematic
;
4-Iodobenzaldehyde 2,4-dinitrophenylhydrazone
;
_space_group_IT_number 15
_symmetry_cell_setting monoclinic
_symmetry_space_group_name_Hall '-C 2yc'
_symmetry_space_group_name_H-M 'C 1 2/c 1'
_atom_sites_solution_hydrogens geom
_atom_sites_solution_primary direct
_atom_sites_solution_secondary difmap
_cell_angle_alpha 90.00
_cell_angle_beta 97.631(3)
_cell_angle_gamma 90.00
_cell_formula_units_Z 8
_cell_length_a 32.359(2)
_cell_length_b 4.6293(3)
_cell_length_c 18.4169(15)
_cell_measurement_reflns_used 3074
_cell_measurement_temperature 120(2)
_cell_measurement_theta_max 27.58
_cell_measurement_theta_min 3.15
_cell_volume 2734.4(3)
_computing_cell_refinement 'DENZO--SMN (Otwinowski & Minor, 1997)'
_computing_data_collection 'KappaCCD Server Software (Nonius, 1997)'
_computing_data_reduction 'DENZO--SMN (Otwinowski & Minor, 1997)'
_computing_molecular_graphics 'PLATON (Spek, 2003)'
_computing_publication_material 'SHELXL97 and PRPKAPPA (Ferguson, 1999)'
_computing_structure_refinement 'SHELXL97 (Sheldrick, 1997)'
_computing_structure_solution 'SHELXS97 (Sheldrick, 1997)'
_diffrn_ambient_temperature 120(2)
_diffrn_measured_fraction_theta_full 0.996
_diffrn_measured_fraction_theta_max 0.977
_diffrn_measurement_device_type 'Nonius KappaCCD'
_diffrn_measurement_method '\f scans, and \w scans with \k offsets'
_diffrn_radiation_monochromator graphite
_diffrn_radiation_source 'fine-focus sealed X-ray tube'
_diffrn_radiation_type 'Mo K\a'
_diffrn_radiation_wavelength 0.71073
_diffrn_reflns_av_R_equivalents 0.1180
_diffrn_reflns_av_sigmaI/netI 0.1407
_diffrn_reflns_limit_h_max 40
_diffrn_reflns_limit_h_min -41
_diffrn_reflns_limit_k_max 6
_diffrn_reflns_limit_k_min -5
_diffrn_reflns_limit_l_max 19
_diffrn_reflns_limit_l_min -23
_diffrn_reflns_number 12789
_diffrn_reflns_theta_full 26.50
_diffrn_reflns_theta_max 27.58
_diffrn_reflns_theta_min 3.15
_diffrn_standards_decay_% negligible
_exptl_absorpt_coefficient_mu 2.368
_exptl_absorpt_correction_T_max 0.954
_exptl_absorpt_correction_T_min 0.416
_exptl_absorpt_correction_type multi-scan
_exptl_absorpt_process_details '(DENZO--SMN; Otwinowski & Minor, 1997)'
_exptl_crystal_colour orange
_exptl_crystal_density_diffrn 2.002
_exptl_crystal_density_method 'not measured'
_exptl_crystal_description needle
_exptl_crystal_F_000 1600
_exptl_crystal_size_max 0.45
_exptl_crystal_size_mid 0.04
_exptl_crystal_size_min 0.02
_refine_diff_density_max 0.820
_refine_diff_density_min -1.087
_refine_ls_extinction_method none
_refine_ls_goodness_of_fit_ref 0.935
_refine_ls_hydrogen_treatment constr
_refine_ls_matrix_type full
_refine_ls_number_parameters 199
_refine_ls_number_reflns 3074
_refine_ls_number_restraints 0
_refine_ls_restrained_S_all 0.935
_refine_ls_R_factor_all 0.1330
_refine_ls_R_factor_gt 0.0464
_refine_ls_shift/su_max 0.002
_refine_ls_shift/su_mean 0.000
_refine_ls_structure_factor_coef Fsqd
_refine_ls_weighting_details 'w=1/[\s^2^(Fo^2^)+(0.0235P)^2^] where P=(Fo^2^+2Fc^2^)/3'
_refine_ls_weighting_scheme calc
_refine_ls_wR_factor_gt 0.0689
_refine_ls_wR_factor_ref 0.0865
_reflns_number_gt 1686
_reflns_number_total 3074
_reflns_threshold_expression I>2\s(I)
_cod_data_source_file sk1680.cif
_cod_data_source_block II
_cod_depositor_comments
;
The following automatic conversions were performed:

'_exptl_absorpt_correction_type' value 'Multi-scan' changed to
'multi-scan' according to
/home/saulius/struct/CIF-dictionaries/cif_core.dic dictionary named
'cif_core.dic' version 2.4.1 from 2010-06-29.

Automatic conversion script
Id: cif_fix_values 1715 2011-07-08 13:25:40Z adriana 
;
_cod_original_sg_symbol_H-M 'C 2/c'
_cod_database_code 2013855
_cod_database_fobs_code 2013855

loop_
_symmetry_equiv_pos_as_xyz
'x, y, z'
'-x, y, -z+1/2'
'-x, -y, -z'
'x, -y, z+1/2'
'x+1/2, y+1/2, z'
'-x+1/2, y+1/2, -z+1/2'
'-x+1/2, -y+1/2, -z'
'x+1/2, -y+1/2, z+1/2'

loop_
_atom_site_label
_atom_site_fract_x
_atom_site_fract_y
_atom_site_fract_z
_atom_site_U_iso_or_equiv
_atom_site_adp_type
_atom_site_calc_flag
_atom_site_refinement_flags
_atom_site_occupancy
_atom_site_disorder_assembly
_atom_site_disorder_group
_atom_site_type_symbol
C1 0.64812(15) 0.1563(13) 0.5656(3) 0.0175(12) Uani d . 1 . . C
C2 0.68385(16) 0.1696(13) 0.5303(3) 0.0252(13) Uani d . 1 . . C
C3 0.71950(16) 0.0187(12) 0.5565(3) 0.0244(14) Uani d . 1 . . C
C4 0.71927(15) -0.1527(13) 0.6195(3) 0.0209(12) Uani d . 1 . . C
I4 0.775212(12) -0.34687(10) 0.66469(2) 0.03486(15) Uani d . 1 . . I
C5 0.68422(16) -0.1763(13) 0.6532(3) 0.0204(12) Uani d . 1 . . C
C6 0.64889(16) -0.0236(11) 0.6271(3) 0.0179(13) Uani d . 1 . . C
C7 0.61134(15) 0.3253(13) 0.5414(3) 0.0191(12) Uani d . 1 . . C
N1 0.61077(13) 0.4974(10) 0.4869(3) 0.0191(11) Uani d . 1 . . N
N2 0.57452(12) 0.6449(10) 0.4666(2) 0.0153(9) Uani d . 1 . . N
C11 0.57281(15) 0.8431(13) 0.4120(3) 0.0169(12) Uani d . 1 . . C
C12 0.53684(15) 0.9993(11) 0.3841(3) 0.0136(12) Uani d . 1 . . C
C13 0.53751(15) 1.2104(11) 0.3306(3) 0.0147(12) Uani d . 1 . . C
C14 0.57387(17) 1.2603(11) 0.3020(3) 0.0193(14) Uani d . 1 . . C
C15 0.61022(15) 1.1059(12) 0.3265(3) 0.0214(14) Uani d . 1 . . C
C16 0.60956(16) 0.9011(12) 0.3802(3) 0.0180(13) Uani d . 1 . . C
N12 0.49666(13) 0.9529(10) 0.4092(3) 0.0196(11) Uani d . 1 . . N
O21 0.49351(11) 0.7448(7) 0.4517(2) 0.0213(10) Uani d . 1 . . O
O22 0.46768(10) 1.1144(8) 0.38838(19) 0.0212(9) Uani d . 1 . . O
N14 0.57510(15) 1.4769(10) 0.2455(3) 0.0202(11) Uani d . 1 . . N
O41 0.54354(11) 1.6251(9) 0.2271(2) 0.0241(9) Uani d . 1 . . O
O42 0.60789(12) 1.5108(9) 0.2191(2) 0.0278(10) Uani d . 1 . . O
H2 0.6835 0.2845 0.4874 0.030 Uiso calc R 1 . . H
H3 0.7437 0.0304 0.5326 0.029 Uiso calc R 1 . . H
H5 0.6843 -0.2982 0.6947 0.025 Uiso calc R 1 . . H
H6 0.6247 -0.0402 0.6509 0.022 Uiso calc R 1 . . H
H7 0.5875 0.3086 0.5660 0.023 Uiso calc R 1 . . H
H2A 0.5525 0.6118 0.4888 0.018 Uiso calc R 1 . . H
H13 0.5131 1.3185 0.3140 0.018 Uiso calc R 1 . . H
H15 0.6352 1.1424 0.3060 0.026 Uiso calc R 1 . . H
H16 0.6343 0.7958 0.3965 0.022 Uiso calc R 1 . . H

loop_
_atom_site_aniso_label
_atom_site_aniso_U_11
_atom_site_aniso_U_22
_atom_site_aniso_U_33
_atom_site_aniso_U_12
_atom_site_aniso_U_13
_atom_site_aniso_U_23
C1 0.015(3) 0.021(3) 0.017(3) -0.001(3) 0.001(2) -0.002(3)
C2 0.025(3) 0.032(3) 0.021(3) 0.000(3) 0.010(3) 0.006(3)
C3 0.017(3) 0.030(4) 0.026(4) 0.003(3) 0.004(3) 0.003(3)
C4 0.020(3) 0.018(3) 0.024(3) 0.004(3) 0.000(2) 0.004(3)
I4 0.0238(2) 0.0470(3) 0.0338(3) 0.0126(2) 0.00383(16) 0.0104(3)
C5 0.025(3) 0.020(3) 0.015(3) 0.000(3) -0.002(2) 0.002(3)
C6 0.018(3) 0.020(3) 0.017(3) 0.004(2) 0.005(2) 0.001(2)
C7 0.018(3) 0.017(3) 0.023(3) -0.005(3) 0.004(2) -0.001(3)
N1 0.020(2) 0.016(3) 0.022(3) 0.004(2) 0.004(2) -0.001(2)
N2 0.016(2) 0.016(2) 0.013(3) 0.000(2) 0.0012(19) -0.001(2)
C11 0.021(3) 0.020(3) 0.010(3) -0.001(3) 0.003(2) -0.001(3)
C12 0.014(3) 0.019(3) 0.009(3) -0.001(2) 0.004(2) -0.005(2)
C13 0.015(3) 0.019(3) 0.009(3) 0.001(2) -0.001(2) -0.002(2)
C14 0.025(3) 0.024(4) 0.008(3) 0.000(2) 0.002(2) 0.002(2)
C15 0.012(3) 0.031(4) 0.021(3) -0.002(3) 0.005(2) -0.003(3)
C16 0.018(3) 0.019(4) 0.018(3) -0.001(2) 0.005(2) -0.001(2)
N12 0.015(2) 0.027(3) 0.016(3) 0.006(2) -0.002(2) -0.001(2)
O21 0.021(2) 0.027(3) 0.016(2) -0.0006(16) 0.0026(17) 0.0091(17)
O22 0.0184(19) 0.027(2) 0.017(2) 0.0037(19) 0.0007(16) 0.0011(18)
N14 0.029(3) 0.016(3) 0.015(3) 0.000(2) 0.003(2) -0.002(2)
O41 0.026(2) 0.025(2) 0.021(2) 0.002(2) -0.0013(17) 0.0024(19)
O42 0.028(2) 0.032(2) 0.028(3) -0.0054(19) 0.018(2) 0.0045(19)

loop_
_atom_type_symbol
_atom_type_description
_atom_type_scat_dispersion_real
_atom_type_scat_dispersion_imag
_atom_type_scat_source
C C 0.0033 0.0016 'International Tables Vol C Tables 4.2.6.8 and 6.1.1.4'
H H 0.0000 0.0000 'International Tables Vol C Tables 4.2.6.8 and 6.1.1.4'
I I -0.4742 1.8119 'International Tables Vol C Tables 4.2.6.8 and 6.1.1.4'
N N 0.0061 0.0033 'International Tables Vol C Tables 4.2.6.8 and 6.1.1.4'
O O 0.0106 0.0060 'International Tables Vol C Tables 4.2.6.8 and 6.1.1.4'

loop_
_geom_angle_atom_site_label_1
_geom_angle_atom_site_label_2
_geom_angle_atom_site_label_3
_geom_angle
_geom_angle_publ_flag
C2 C1 C6 118.3(5) no
C2 C1 C7 121.9(5) no
C6 C1 C7 119.8(5) no
C3 C2 C1 121.1(5) no
C3 C2 H2 119.4 no
C1 C2 H2 119.4 no
C2 C3 C4 118.7(5) no
C2 C3 H3 120.7 no
C4 C3 H3 120.7 no
C5 C4 C3 121.0(5) no
C5 C4 I4 120.7(4) no
C3 C4 I4 118.2(4) no
C4 C5 C6 120.0(5) no
C4 C5 H5 120.0 no
C6 C5 H5 120.0 no
C5 C6 C1 120.8(5) no
C5 C6 H6 119.6 no
C1 C6 H6 119.6 no
N1 C7 C1 120.3(5) no
N1 C7 H7 119.8 no
C1 C7 H7 119.8 no
C7 N1 N2 116.6(4) no
C11 N2 N1 119.3(4) no
C11 N2 H2A 120.4 no
N1 N2 H2A 120.4 no
N2 C11 C12 124.6(5) no
N2 C11 C16 118.7(5) no
C12 C11 C16 116.7(5) no
C13 C12 C11 122.0(5) no
C13 C12 N12 115.4(4) no
C11 C12 N12 122.7(5) no
C14 C13 C12 119.1(5) no
C14 C13 H13 120.5 no
C12 C13 H13 120.5 no
C13 C14 C15 121.2(5) no
C13 C14 N14 120.0(5) no
C15 C14 N14 118.9(5) no
C16 C15 C14 119.5(5) no
C16 C15 H15 120.3 no
C14 C15 H15 120.3 no
C15 C16 C11 121.5(5) no
C15 C16 H16 119.3 no
C11 C16 H16 119.3 no
O22 N12 O21 123.0(4) no
O22 N12 C12 119.5(5) no
O21 N12 C12 117.6(4) no
O42 N14 O41 122.8(5) no
O42 N14 C14 118.5(5) no
O41 N14 C14 118.6(5) no

loop_
_geom_bond_atom_site_label_1
_geom_bond_atom_site_label_2
_geom_bond_site_symmetry_2
_geom_bond_distance
_geom_bond_publ_flag
C1 C2 . 1.402(7) no
C1 C6 . 1.402(7) no
C1 C7 . 1.445(7) no
C2 C3 . 1.380(7) no
C2 H2 . 0.95 no
C3 C4 . 1.405(8) no
C3 H3 . 0.95 no
C4 C5 . 1.368(7) no
C4 I4 . 2.092(5) no
C5 C6 . 1.375(7) no
C5 H5 . 0.95 no
C6 H6 . 0.95 no
C7 N1 . 1.280(7) no
C7 H7 . 0.95 no
N1 N2 . 1.365(6) no
N2 C11 . 1.357(7) no
N2 H2A . 0.88 no
C11 C12 . 1.408(7) no
C11 C16 . 1.419(7) no
C12 C13 . 1.391(7) no
C12 N12 . 1.452(6) no
C13 C14 . 1.371(7) no
C13 H13 . 0.95 no
C14 C15 . 1.399(7) no
C14 N14 . 1.449(7) no
C15 C16 . 1.373(7) no
C15 H15 . 0.95 no
C16 H16 . 0.95 no
N12 O22 . 1.221(5) no
N12 O21 . 1.254(5) no
N14 O42 . 1.234(5) no
N14 O41 . 1.240(5) no

loop_
_geom_hbond_atom_site_label_D
_geom_hbond_atom_site_label_H
_geom_hbond_atom_site_label_A
_geom_hbond_site_symmetry_A
_geom_hbond_distance_DH
_geom_hbond_distance_HA
_geom_hbond_distance_DA
_geom_hbond_angle_DHA
_geom_hbond_publ_flag
N2 H2A O21 . 0.88 2.04 2.640(5) 125 y
N2 H2A O21 3_666 0.88 2.56 3.353(6) 150 y
C13 H13 O41 2_655 0.95 2.37 3.310(6) 175 y

loop_
_geom_torsion_atom_site_label_1
_geom_torsion_atom_site_label_2
_geom_torsion_atom_site_label_3
_geom_torsion_atom_site_label_4
_geom_torsion
_geom_torsion_publ_flag
C6 C1 C2 C3 -2.4(9) no
C7 C1 C2 C3 176.4(6) no
C1 C2 C3 C4 0.7(9) no
C2 C3 C4 C5 1.6(9) no
C2 C3 C4 I4 -174.0(4) no
C3 C4 C5 C6 -2.2(9) no
I4 C4 C5 C6 173.3(4) no
C4 C5 C6 C1 0.4(8) no
C2 C1 C6 C5 1.9(8) no
C7 C1 C6 C5 -177.0(5) no
C2 C1 C7 N1 -1.2(9) y
C6 C1 C7 N1 177.7(5) no
C1 C7 N1 N2 178.8(5) y
C7 N1 N2 C11 176.2(5) y
N1 N2 C11 C12 177.1(5) y
N1 N2 C11 C16 -3.2(8) no
N2 C11 C12 C13 176.7(5) no
C16 C11 C12 C13 -3.1(8) no
N2 C11 C12 N12 -3.0(9) no
C16 C11 C12 N12 177.2(5) no
C11 C12 C13 C14 2.6(8) no
N12 C12 C13 C14 -177.7(5) no
C12 C13 C14 C15 -0.9(8) no
C12 C13 C14 N14 179.3(5) no
C13 C14 C15 C16 -0.2(8) no
N14 C14 C15 C16 179.7(5) no
C14 C15 C16 C11 -0.4(8) no
N2 C11 C16 C15 -177.8(5) no
C12 C11 C16 C15 1.9(8) no
C13 C12 N12 O22 -7.1(7) no
C11 C12 N12 O22 172.7(5) no
C13 C12 N12 O21 172.7(4) no
C11 C12 N12 O21 -7.5(7) y
C13 C14 N14 O42 -177.7(5) no
C15 C14 N14 O42 2.4(7) no
C13 C14 N14 O41 4.1(7) y
C15 C14 N14 O41 -175.8(5) no
